data_4037099
loop_
_publ_author_name
'Thangaraj, Manikandan'
'Bhojgude, Sachin Suresh'
'Jain, Shailja'
'Gonnade, Rajesh G.'
'Biju, Akkattu T.'

_publ_section_title
;
 Selective Synthesis of N-Unsubstituted and N-Arylindoles by the Reaction
 of Arynes with Azirines.
;
_journal_issue 18
_journal_name_full 'The Journal of organic chemistry'
_journal_page_first 8604
_journal_page_last 8611
_journal_paper_doi 10.1021/acs.joc.6b01472
_journal_volume 81
_journal_year 2016
_chemical_formula_moiety 'C26 H17 Cl2 N'
_chemical_formula_sum 'C26 H17 Cl2 N'
_chemical_formula_weight 414.30
_space_group_crystal_system monoclinic
_space_group_IT_number 14
_space_group_name_Hall '-P 2ybc'
_space_group_name_H-M_alt 'P 1 21/c 1'
_atom_sites_solution_hydrogens geom
_audit_creation_method SHELXL-2013
_cell_angle_alpha 90
_cell_angle_beta 100.993(5)
_cell_angle_gamma 90
_cell_formula_units_Z 4
_cell_length_a 11.346(3)
_cell_length_b 20.720(6)
_cell_length_c 8.864(3)
_cell_measurement_reflns_used 1764
_cell_measurement_temperature 130(2)
_cell_measurement_theta_max 23.68
_cell_measurement_theta_min 2.69
_cell_volume 2045.6(11)
_computing_cell_refinement 'Bruker SAINT'
_computing_data_collection 'Bruker APEX2'
_computing_data_reduction 'Bruker SAINT'
_computing_molecular_graphics 'Bruker SHELXTL'
_computing_publication_material 'Bruker SHELXTL'
_computing_structure_refinement 'SHELXL-2013 (Sheldrick, 2013)'
_computing_structure_solution 'SHELXS-97 (Sheldrick, 2008)'
_diffrn_ambient_temperature 130(2)
_diffrn_measured_fraction_theta_full 0.972
_diffrn_measured_fraction_theta_max 0.995
_diffrn_measurement_device_type 'Bruker APEX-II CCD'
_diffrn_measurement_method '\f and \w scans'
_diffrn_radiation_monochromator graphite
_diffrn_radiation_source 'fine-focus sealed tube'
_diffrn_radiation_type MoK\a
_diffrn_radiation_wavelength 0.71073
_diffrn_reflns_av_R_equivalents 0.0696
_diffrn_reflns_av_unetI/netI 0.0832
_diffrn_reflns_Laue_measured_fraction_full 0.972
_diffrn_reflns_Laue_measured_fraction_max 0.995
_diffrn_reflns_limit_h_max 13
_diffrn_reflns_limit_h_min -11
_diffrn_reflns_limit_k_max 24
_diffrn_reflns_limit_k_min -24
_diffrn_reflns_limit_l_max 10
_diffrn_reflns_limit_l_min -10
_diffrn_reflns_number 11241
_diffrn_reflns_point_group_measured_fraction_full 0.972
_diffrn_reflns_point_group_measured_fraction_max 0.995
_diffrn_reflns_theta_full 25.242
_diffrn_reflns_theta_max 24.999
_diffrn_reflns_theta_min 1.828
_exptl_absorpt_coefficient_mu 0.330
_exptl_absorpt_correction_T_max 0.9163
_exptl_absorpt_correction_T_min 0.8552
_exptl_absorpt_correction_type multi-scan
_exptl_absorpt_process_details SADABS,(BRUKER,2006)
_exptl_crystal_colour COLOURLESS
_exptl_crystal_density_diffrn 1.345
_exptl_crystal_description BLOCK
_exptl_crystal_F_000 856
_exptl_crystal_size_max 0.490
_exptl_crystal_size_mid 0.380
_exptl_crystal_size_min 0.270
_refine_diff_density_max 0.531
_refine_diff_density_min -0.380
_refine_diff_density_rms 0.068
_refine_ls_extinction_method none
_refine_ls_goodness_of_fit_ref 1.069
_refine_ls_hydrogen_treatment constr
_refine_ls_matrix_type full
_refine_ls_number_parameters 262
_refine_ls_number_reflns 3601
_refine_ls_number_restraints 0
_refine_ls_restrained_S_all 1.069
_refine_ls_R_factor_all 0.1038
_refine_ls_R_factor_gt 0.0662
_refine_ls_shift/su_max 0.000
_refine_ls_shift/su_mean 0.000
_refine_ls_structure_factor_coef Fsqd
_refine_ls_weighting_details 'w=1/[\s^2^(Fo^2^)+(0.0431P)^2^+2.0869P] where P=(Fo^2^+2Fc^2^)/3'
_refine_ls_weighting_scheme calc
_refine_ls_wR_factor_gt 0.1238
_refine_ls_wR_factor_ref 0.1386
_reflns_Friedel_coverage 0.000
_reflns_number_gt 2547
_reflns_number_total 3601
_reflns_threshold_expression 'I > 2\s(I)'
_cod_data_source_file jo6b01472_si_003.cif
_cod_data_source_block ABC
_cod_depositor_comments
;
The following automatic conversions were performed:

data item '_exptl_absorpt_correction_type' value 'MULTI-SCAN' was
changed to 'multi-scan' in accordance with the
/home/saulius/struct/COD-crude-data/automatic-downloads/DataCite-retrospective/ACS/depositions/lib/dictionaries/cif_core.dic
dictionary named 'cif_core.dic' version 2.4.2 last updated on
2011-04-26.

Automatic conversion script
Id: cif_fix_values 6909 2019-04-08 15:41:33Z antanas 
;
_cod_original_cell_volume 2045.6(10)
_cod_original_sg_symbol_H-M 'P 21/c'
_cod_database_code 4037099
_shelx_space_group_comment
;
The symmetry employed for this shelxl refinement is uniquely defined
by the following loop, which should always be used as a source of
symmetry information in preference to the above space-group names.
They are only intended as comments.
;
_shelx_estimated_absorpt_t_min 0.855
_shelx_estimated_absorpt_t_max 0.916
_shelxl_version_number 2013-3

loop_
_space_group_symop_operation_xyz
'x, y, z'
'-x, y+1/2, -z+1/2'
'-x, -y, -z'
'x, -y-1/2, z-1/2'

loop_
_atom_site_label
_atom_site_type_symbol
_atom_site_fract_x
_atom_site_fract_y
_atom_site_fract_z
_atom_site_U_iso_or_equiv
_atom_site_adp_type
_atom_site_occupancy
_atom_site_site_symmetry_order
_atom_site_calc_flag
_atom_site_refinement_flags_posn
_atom_site_refinement_flags_adp
Cl1 Cl 0.14541(9) 0.05763(5) 0.26896(13) 0.0366(3) Uani 1 1 d . .
Cl2 Cl 0.01154(11) 0.41325(5) 0.19574(15) 0.0505(4) Uani 1 1 d . .
C7 C 0.4357(3) 0.22414(16) 0.1049(4) 0.0193(8) Uani 1 1 d . .
N1 N 0.5596(3) 0.23516(13) 0.1365(3) 0.0196(7) Uani 1 1 d . .
C15 C 0.4660(3) 0.33246(16) 0.1100(4) 0.0188(8) Uani 1 1 d . .
C22 C 0.6464(3) 0.13872(16) 0.2752(4) 0.0226(9) Uani 1 1 d . .
H22 H 0.5847 0.1391 0.3342 0.027 Uiso 1 1 calc R U
C16 C 0.4625(3) 0.40027(16) 0.1037(4) 0.0207(8) Uani 1 1 d . .
H16 H 0.3879 0.4223 0.0774 0.025 Uiso 1 1 calc R U
C6 C 0.3009(3) 0.14025(16) 0.1757(4) 0.0197(8) Uani 1 1 d . .
H6 H 0.2764 0.1699 0.2456 0.024 Uiso 1 1 calc R U
C21 C 0.6513(3) 0.18669(16) 0.1663(4) 0.0183(8) Uani 1 1 d . .
C8 C 0.3760(3) 0.28220(15) 0.0880(4) 0.0159(8) Uani 1 1 d . .
C1 C 0.2519(3) 0.07877(17) 0.1581(4) 0.0217(9) Uani 1 1 d . .
C14 C 0.1939(3) 0.34206(16) 0.1288(4) 0.0206(8) Uani 1 1 d . .
H14 H 0.2437 0.3695 0.1998 0.025 Uiso 1 1 calc R U
C11 C 0.0453(4) 0.26444(18) -0.0785(4) 0.0276(9) Uani 1 1 d . .
H11 H -0.0052 0.2375 -0.1499 0.033 Uiso 1 1 calc R U
C19 C 0.6866(3) 0.33617(17) 0.1773(4) 0.0223(9) Uani 1 1 d . .
H19 H 0.7619 0.3148 0.2021 0.027 Uiso 1 1 calc R U
C5 C 0.3865(3) 0.15805(16) 0.0896(4) 0.0173(8) Uani 1 1 d . .
C17 C 0.5685(4) 0.43438(17) 0.1361(4) 0.0254(9) Uani 1 1 d . .
H17 H 0.5665 0.4802 0.1326 0.030 Uiso 1 1 calc R U
C9 C 0.2450(3) 0.29288(16) 0.0556(4) 0.0173(8) Uani 1 1 d . .
C20 C 0.5795(3) 0.30144(16) 0.1427(4) 0.0193(8) Uani 1 1 d . .
C13 C 0.0713(4) 0.35098(16) 0.0984(4) 0.0249(9) Uani 1 1 d . .
C23 C 0.7330(3) 0.09036(18) 0.2965(4) 0.0269(9) Uani 1 1 d . .
H23 H 0.7293 0.0570 0.3689 0.032 Uiso 1 1 calc R U
C12 C -0.0055(4) 0.31308(18) -0.0047(4) 0.0262(9) Uani 1 1 d . .
H12 H -0.0898 0.3201 -0.0242 0.031 Uiso 1 1 calc R U
C3 C 0.3695(3) 0.05258(17) -0.0282(4) 0.0247(9) Uani 1 1 d . .
H3 H 0.3933 0.0227 -0.0980 0.030 Uiso 1 1 calc R U
C4 C 0.4217(3) 0.11335(16) -0.0117(4) 0.0190(8) Uani 1 1 d . .
H4 H 0.4813 0.1246 -0.0691 0.023 Uiso 1 1 calc R U
C2 C 0.2833(3) 0.03467(17) 0.0551(4) 0.0229(9) Uani 1 1 d . .
H2 H 0.2466 -0.0067 0.0420 0.027 Uiso 1 1 calc R U
C10 C 0.1676(3) 0.25437(17) -0.0507(4) 0.0224(9) Uani 1 1 d . .
H10 H 0.2001 0.2210 -0.1039 0.027 Uiso 1 1 calc R U
C24 C 0.8248(4) 0.09040(19) 0.2131(4) 0.0313(10) Uani 1 1 d . .
H24 H 0.8837 0.0572 0.2281 0.038 Uiso 1 1 calc R U
C18 C 0.6791(4) 0.40259(18) 0.1741(4) 0.0257(9) Uani 1 1 d . .
H18 H 0.7506 0.4274 0.1983 0.031 Uiso 1 1 calc R U
C26 C 0.7434(3) 0.18697(18) 0.0828(4) 0.0263(9) Uani 1 1 d . .
H26 H 0.7467 0.2198 0.0090 0.032 Uiso 1 1 calc R U
C25 C 0.8299(4) 0.13936(19) 0.1076(4) 0.0302(10) Uani 1 1 d . .
H25 H 0.8936 0.1401 0.0519 0.036 Uiso 1 1 calc R U

loop_
_atom_site_aniso_label
_atom_site_aniso_U_11
_atom_site_aniso_U_22
_atom_site_aniso_U_33
_atom_site_aniso_U_23
_atom_site_aniso_U_13
_atom_site_aniso_U_12
Cl1 0.0378(7) 0.0245(5) 0.0548(7) 0.0007(5) 0.0269(5) -0.0047(5)
Cl2 0.0355(7) 0.0394(6) 0.0790(9) -0.0193(6) 0.0167(6) 0.0091(5)
C7 0.019(2) 0.0216(19) 0.0173(19) -0.0042(16) 0.0044(16) -0.0026(16)
N1 0.0174(18) 0.0194(16) 0.0222(17) -0.0017(13) 0.0038(13) 0.0008(13)
C15 0.025(2) 0.0194(18) 0.0131(18) 0.0014(15) 0.0063(16) -0.0010(17)
C22 0.025(2) 0.0223(19) 0.0199(19) -0.0060(17) 0.0033(16) -0.0016(17)
C16 0.024(2) 0.0212(19) 0.0175(19) 0.0048(16) 0.0056(16) 0.0009(17)
C6 0.021(2) 0.0159(18) 0.021(2) -0.0021(15) 0.0033(16) 0.0017(16)
C21 0.016(2) 0.0205(19) 0.0174(19) -0.0054(15) 0.0011(16) 0.0000(15)
C8 0.021(2) 0.0158(17) 0.0111(17) 0.0009(14) 0.0045(15) 0.0020(16)
C1 0.017(2) 0.024(2) 0.024(2) 0.0058(16) 0.0038(16) 0.0007(16)
C14 0.026(2) 0.0158(18) 0.019(2) 0.0009(15) 0.0025(16) -0.0007(16)
C11 0.027(3) 0.028(2) 0.024(2) 0.0001(17) -0.0031(18) -0.0044(18)
C19 0.019(2) 0.027(2) 0.021(2) -0.0025(16) 0.0049(16) -0.0040(17)
C5 0.018(2) 0.0174(18) 0.0146(18) -0.0008(15) -0.0010(15) 0.0038(15)
C17 0.037(3) 0.0163(19) 0.024(2) -0.0010(16) 0.0078(18) -0.0081(18)
C9 0.022(2) 0.0151(17) 0.0155(18) 0.0068(15) 0.0056(16) -0.0003(16)
C20 0.022(2) 0.0210(19) 0.0156(19) 0.0013(15) 0.0056(16) -0.0007(16)
C13 0.028(2) 0.0188(19) 0.029(2) 0.0032(17) 0.0092(18) 0.0077(17)
C23 0.027(2) 0.025(2) 0.026(2) -0.0049(17) -0.0025(18) 0.0013(18)
C12 0.019(2) 0.029(2) 0.029(2) 0.0100(18) 0.0016(18) 0.0025(17)
C3 0.034(2) 0.0208(19) 0.0185(19) -0.0032(16) 0.0024(17) 0.0027(18)
C4 0.022(2) 0.0195(19) 0.0156(19) -0.0001(15) 0.0029(16) 0.0027(16)
C2 0.027(2) 0.0147(18) 0.024(2) 0.0010(16) -0.0014(17) -0.0013(16)
C10 0.026(2) 0.023(2) 0.018(2) -0.0005(16) 0.0043(17) -0.0007(17)
C24 0.025(2) 0.030(2) 0.035(2) -0.011(2) -0.0048(19) 0.0059(18)
C18 0.030(3) 0.028(2) 0.020(2) -0.0045(17) 0.0064(17) -0.0102(18)
C26 0.030(3) 0.028(2) 0.021(2) -0.0050(17) 0.0061(18) 0.0004(18)
C25 0.024(2) 0.038(2) 0.029(2) -0.0135(19) 0.0056(18) 0.0013(19)

loop_
_atom_type_symbol
_atom_type_description
_atom_type_scat_dispersion_real
_atom_type_scat_dispersion_imag
_atom_type_scat_source
C C 0.0033 0.0016 'International Tables Vol C Tables 4.2.6.8 and 6.1.1.4'
H H 0.0000 0.0000 'International Tables Vol C Tables 4.2.6.8 and 6.1.1.4'
N N 0.0061 0.0033 'International Tables Vol C Tables 4.2.6.8 and 6.1.1.4'
Cl Cl 0.1484 0.1585 'International Tables Vol C Tables 4.2.6.8 and 6.1.1.4'

loop_
_geom_angle_atom_site_label_1
_geom_angle_atom_site_label_2
_geom_angle_atom_site_label_3
_geom_angle
C8 C7 N1 109.5(3)
C8 C7 C5 129.2(3)
N1 C7 C5 121.2(3)
C20 N1 C7 108.6(3)
C20 N1 C21 125.3(3)
C7 N1 C21 126.1(3)
C16 C15 C20 118.6(3)
C16 C15 C8 134.5(3)
C20 C15 C8 106.9(3)
C23 C22 C21 119.1(3)
C23 C22 H22 120.4
C21 C22 H22 120.4
C17 C16 C15 119.2(3)
C17 C16 H16 120.4
C15 C16 H16 120.4
C1 C6 C5 119.1(3)
C1 C6 H6 120.4
C5 C6 H6 120.4
C26 C21 C22 120.3(3)
C26 C21 N1 119.4(3)
C22 C21 N1 120.2(3)
C7 C8 C15 107.2(3)
C7 C8 C9 127.6(3)
C15 C8 C9 125.3(3)
C2 C1 C6 122.2(3)
C2 C1 Cl1 119.7(3)
C6 C1 Cl1 118.1(3)
C13 C14 C9 120.1(3)
C13 C14 H14 119.9
C9 C14 H14 119.9
C10 C11 C12 121.4(4)
C10 C11 H11 119.3
C12 C11 H11 119.3
C18 C19 C20 117.5(4)
C18 C19 H19 121.2
C20 C19 H19 121.2
C6 C5 C4 119.3(3)
C6 C5 C7 119.1(3)
C4 C5 C7 121.6(3)
C16 C17 C18 121.0(3)
C16 C17 H17 119.5
C18 C17 H17 119.5
C14 C9 C10 117.7(3)
C14 C9 C8 120.8(3)
C10 C9 C8 121.5(3)
N1 C20 C19 130.2(3)
N1 C20 C15 107.8(3)
C19 C20 C15 122.0(3)
C14 C13 C12 122.6(3)
C14 C13 Cl2 118.1(3)
C12 C13 Cl2 119.2(3)
C24 C23 C22 120.7(4)
C24 C23 H23 119.7
C22 C23 H23 119.7
C13 C12 C11 117.3(4)
C13 C12 H12 121.3
C11 C12 H12 121.3
C2 C3 C4 121.2(3)
C2 C3 H3 119.4
C4 C3 H3 119.4
C3 C4 C5 120.0(3)
C3 C4 H4 120.0
C5 C4 H4 120.0
C3 C2 C1 118.1(3)
C3 C2 H2 120.9
C1 C2 H2 120.9
C11 C10 C9 120.8(3)
C11 C10 H10 119.6
C9 C10 H10 119.6
C23 C24 C25 119.4(4)
C23 C24 H24 120.3
C25 C24 H24 120.3
C19 C18 C17 121.6(4)
C19 C18 H18 119.2
C17 C18 H18 119.2
C25 C26 C21 119.8(4)
C25 C26 H26 120.1
C21 C26 H26 120.1
C26 C25 C24 120.6(4)
C26 C25 H25 119.7
C24 C25 H25 119.7

loop_
_geom_bond_atom_site_label_1
_geom_bond_atom_site_label_2
_geom_bond_distance
Cl1 C1 1.752(4)
Cl2 C13 1.758(4)
C7 C8 1.375(5)
C7 N1 1.399(4)
C7 C5 1.476(5)
N1 C20 1.391(4)
N1 C21 1.434(4)
C15 C16 1.406(5)
C15 C20 1.419(5)
C15 C8 1.445(5)
C22 C23 1.391(5)
C22 C21 1.394(5)
C22 H22 0.9500
C16 C17 1.377(5)
C16 H16 0.9500
C6 C1 1.387(5)
C6 C5 1.395(5)
C6 H6 0.9500
C21 C26 1.391(5)
C8 C9 1.476(5)
C1 C2 1.385(5)
C14 C13 1.379(5)
C14 C9 1.392(5)
C14 H14 0.9500
C11 C10 1.378(5)
C11 C12 1.386(5)
C11 H11 0.9500
C19 C18 1.379(5)
C19 C20 1.395(5)
C19 H19 0.9500
C5 C4 1.400(5)
C17 C18 1.401(5)
C17 H17 0.9500
C9 C10 1.407(5)
C13 C12 1.381(5)
C23 C24 1.387(5)
C23 H23 0.9500
C12 H12 0.9500
C3 C2 1.384(5)
C3 C4 1.387(5)
C3 H3 0.9500
C4 H4 0.9500
C2 H2 0.9500
C10 H10 0.9500
C24 C25 1.389(5)
C24 H24 0.9500
C18 H18 0.9500
C26 C25 1.379(5)
C26 H26 0.9500
C25 H25 0.9500

loop_
_geom_torsion_atom_site_label_1
_geom_torsion_atom_site_label_2
_geom_torsion_atom_site_label_3
_geom_torsion_atom_site_label_4
_geom_torsion
C8 C7 N1 C20 1.1(4)
C5 C7 N1 C20 179.3(3)
C8 C7 N1 C21 177.9(3)
C5 C7 N1 C21 -4.0(5)
C20 C15 C16 C17 -2.9(5)
C8 C15 C16 C17 178.1(3)
C23 C22 C21 C26 -1.6(5)
C23 C22 C21 N1 176.8(3)
C20 N1 C21 C26 -55.8(5)
C7 N1 C21 C26 128.0(4)
C20 N1 C21 C22 125.9(4)
C7 N1 C21 C22 -50.4(5)
N1 C7 C8 C15 -0.1(4)
C5 C7 C8 C15 -178.1(3)
N1 C7 C8 C9 -179.3(3)
C5 C7 C8 C9 2.7(6)
C16 C15 C8 C7 178.1(4)
C20 C15 C8 C7 -0.9(4)
C16 C15 C8 C9 -2.6(6)
C20 C15 C8 C9 178.3(3)
C5 C6 C1 C2 -1.4(5)
C5 C6 C1 Cl1 179.5(3)
C1 C6 C5 C4 -0.5(5)
C1 C6 C5 C7 178.1(3)
C8 C7 C5 C6 -54.2(5)
N1 C7 C5 C6 128.0(4)
C8 C7 C5 C4 124.3(4)
N1 C7 C5 C4 -53.4(5)
C15 C16 C17 C18 0.4(5)
C13 C14 C9 C10 1.2(5)
C13 C14 C9 C8 -179.4(3)
C7 C8 C9 C14 139.4(4)
C15 C8 C9 C14 -39.6(5)
C7 C8 C9 C10 -41.1(5)
C15 C8 C9 C10 139.8(3)
C7 N1 C20 C19 176.7(3)
C21 N1 C20 C19 -0.1(6)
C7 N1 C20 C15 -1.7(4)
C21 N1 C20 C15 -178.5(3)
C18 C19 C20 N1 179.8(3)
C18 C19 C20 C15 -2.0(5)
C16 C15 C20 N1 -177.7(3)
C8 C15 C20 N1 1.6(4)
C16 C15 C20 C19 3.8(5)
C8 C15 C20 C19 -177.0(3)
C9 C14 C13 C12 -0.7(5)
C9 C14 C13 Cl2 179.3(3)
C21 C22 C23 C24 1.4(5)
C14 C13 C12 C11 0.1(5)
Cl2 C13 C12 C11 -179.8(3)
C10 C11 C12 C13 -0.2(5)
C2 C3 C4 C5 -0.6(5)
C6 C5 C4 C3 1.5(5)
C7 C5 C4 C3 -177.1(3)
C4 C3 C2 C1 -1.2(5)
C6 C1 C2 C3 2.2(5)
Cl1 C1 C2 C3 -178.7(3)
C12 C11 C10 C9 0.8(5)
C14 C9 C10 C11 -1.2(5)
C8 C9 C10 C11 179.3(3)
C22 C23 C24 C25 0.0(5)
C20 C19 C18 C17 -0.6(5)
C16 C17 C18 C19 1.5(5)
C22 C21 C26 C25 0.3(5)
N1 C21 C26 C25 -178.1(3)
C21 C26 C25 C24 1.2(6)
C23 C24 C25 C26 -1.4(6)
